data_4122760
loop_
_publ_author_name
'Joost, Maximilian'
'Zeineddine, Abdallah'
'Est\'evez, Laura'
'Mallet Ladeira, Sonia'
'Miqueu, Karinne'
'Amgoune, Abderrahmane'
'Bourissou, Didier'

_publ_section_title
;
 Facile oxidative addition of aryl iodides to gold(i) by ligand design:
 bending turns on reactivity.
;
_journal_issue 42
_journal_name_full 'Journal of the American Chemical Society'
_journal_page_first 14654
_journal_page_last 14657
_journal_paper_doi 10.1021/ja506978c
_journal_volume 136
_journal_year 2014
_chemical_compound_source 'synthesis as described'
_chemical_formula_moiety '2(C23 H50 Au B10 I N5 P2), 2(C2 F6 N O4 S2), C H2 Cl2'
_chemical_formula_sum 'C51 H102 Au2 B20 Cl2 F12 I2 N12 O8 P4 S4'
_chemical_formula_weight 2426.4
_chemical_name_systematic
;
 ?
;
_space_group_IT_number 20
_symmetry_cell_setting orthorhombic
_symmetry_Int_Tables_number 20
_symmetry_space_group_name_Hall 'C 2c 2'
_symmetry_space_group_name_H-M 'C 2 2 21'
_atom_sites_solution_hydrogens geom
_atom_sites_solution_primary direct
_atom_sites_solution_secondary difmap
_audit_creation_date 2014-06-22T14:16:29-00:00
_audit_creation_method 'WinGX routine CIF_UPDATE'
_cell_angle_alpha 90
_cell_angle_beta 90
_cell_angle_gamma 90
_cell_formula_units_Z 4
_cell_length_a 13.6536(4)
_cell_length_b 17.8161(5)
_cell_length_c 37.5266(10)
_cell_measurement_temperature 193(2)
_cell_volume 9128.5(4)
_computing_cell_refinement 'APEX2 and SAINT (Bruker, 2006)'
_computing_data_collection 'APEX2 (Bruker, 2006)'
_computing_data_reduction 'SAINT (Bruker, 2006)'
_computing_molecular_graphics 'Ortep-3 for Windows (Farrugia, 1997)'
_computing_publication_material 'WinGX publication routines (Farrugia, 2012)'
_computing_structure_refinement 'SHELXL-2014 (Sheldrick, 2014)'
_computing_structure_solution 'SHELXL-2014 (Sheldrick, 2014)'
_diffrn_ambient_temperature 193(2)
_diffrn_measured_fraction_theta_full 0.997
_diffrn_measured_fraction_theta_max 0.998
_diffrn_measurement_device_type 'Bruker Kappa APEX II Quazar'
_diffrn_measurement_method 'phi and omega scans'
_diffrn_radiation_monochromator 'multilayer optics'
_diffrn_radiation_probe x-ray
_diffrn_radiation_source 'microfocus sealed tube'
_diffrn_radiation_type MoK\a
_diffrn_radiation_wavelength 0.71073
_diffrn_reflns_av_R_equivalents 0.0582
_diffrn_reflns_Laue_measured_fraction_full 0.997
_diffrn_reflns_Laue_measured_fraction_max 0.998
_diffrn_reflns_limit_h_max 18
_diffrn_reflns_limit_h_min -17
_diffrn_reflns_limit_k_max 23
_diffrn_reflns_limit_k_min -23
_diffrn_reflns_limit_l_max 49
_diffrn_reflns_limit_l_min -50
_diffrn_reflns_number 68204
_diffrn_reflns_point_group_measured_fraction_full 0.997
_diffrn_reflns_point_group_measured_fraction_max 0.998
_diffrn_reflns_theta_full 25.242
_diffrn_reflns_theta_max 28.276
_diffrn_reflns_theta_min 1.085
_diffrn_standards_decay_% 0
_diffrn_standards_interval_count 0
_diffrn_standards_interval_time 0
_diffrn_standards_number 0
_exptl_absorpt_coefficient_mu 4.184
_exptl_absorpt_correction_T_max 0.921
_exptl_absorpt_correction_T_min 0.488
_exptl_absorpt_correction_type multi-scan
_exptl_absorpt_process_details '(SADABS; Bruker, 2008)'
_exptl_crystal_colour colourless
_exptl_crystal_density_diffrn 1.766
_exptl_crystal_description plate
_exptl_crystal_F_000 4744
_exptl_crystal_size_max 0.2
_exptl_crystal_size_mid 0.02
_exptl_crystal_size_min 0.02
_refine_diff_density_max 0.669
_refine_diff_density_min -1.528
_refine_diff_density_rms 0.171
_refine_ls_abs_structure_details
;
 Flack x determined using 3964 quotients [(I+)-(I-)]/[(I+)+(I-)]
 (Parsons, Flack and Wagner, Acta Cryst. B69 (2013) 249-259).
;
_refine_ls_abs_structure_Flack 0.033(3)
_refine_ls_extinction_method none
_refine_ls_goodness_of_fit_ref 1.082
_refine_ls_hydrogen_treatment constr
_refine_ls_matrix_type full
_refine_ls_number_parameters 686
_refine_ls_number_reflns 11298
_refine_ls_number_restraints 262
_refine_ls_restrained_S_all 1.087
_refine_ls_R_factor_all 0.0446
_refine_ls_R_factor_gt 0.0331
_refine_ls_shift/su_max 0.005
_refine_ls_shift/su_mean 0
_refine_ls_structure_factor_coef Fsqd
_refine_ls_weighting_details 'w=1/[\s^2^(Fo^2^)+(0.0342P)^2^] where P=(Fo^2^+2Fc^2^)/3'
_refine_ls_weighting_scheme calc
_refine_ls_wR_factor_gt 0.0665
_refine_ls_wR_factor_ref 0.0783
_reflns_number_gt 9829
_reflns_number_total 11298
_reflns_threshold_expression 'I > 2\s(I)'
_cod_data_source_file ja506978c_si_002.cif
_cod_data_source_block 6k
_cod_depositor_comments 'Adding full bibliography for 4122757--4122760.cif.'
_cod_database_code 4122760

loop_
_symmetry_equiv_pos_as_xyz
'x, y, z'
'-x, -y, z+1/2'
'-x, y, -z+1/2'
'x, -y, -z'
'x+1/2, y+1/2, z'
'-x+1/2, -y+1/2, z+1/2'
'-x+1/2, y+1/2, -z+1/2'
'x+1/2, -y+1/2, -z'

loop_
_atom_site_label
_atom_site_type_symbol
_atom_site_fract_x
_atom_site_fract_y
_atom_site_fract_z
_atom_site_U_iso_or_equiv
_atom_site_adp_type
_atom_site_occupancy
_atom_site_calc_flag
_atom_site_disorder_assembly
_atom_site_disorder_group
C18 C 0.9447(10) 0.9703(6) 0.1805(3) 0.077(4) Uani 1 d . .
H18A H 0.8891 0.9465 0.1685 0.115 Uiso 1 calc . .
H18B H 0.9449 0.9557 0.2057 0.115 Uiso 1 calc . .
H18C H 1.0059 0.954 0.1693 0.115 Uiso 1 calc . .
C1 C 0.8001(5) 1.1389(4) 0.05004(18) 0.0230(16) Uani 1 d . .
C2 C 0.8765(6) 1.0980(4) 0.0353(2) 0.034(2) Uani 1 d . .
H2 H 0.9198 1.0698 0.0498 0.041 Uiso 1 calc . .
C3 C 0.8875(8) 1.0998(5) -0.0016(2) 0.041(2) Uani 1 d . .
H3 H 0.9393 1.0727 -0.0127 0.05 Uiso 1 calc . .
C4 C 0.8243(7) 1.1403(5) -0.0217(2) 0.0366(19) Uani 1 d . .
H4 H 0.8303 1.1416 -0.047 0.044 Uiso 1 calc . .
C5 C 0.7512(7) 1.1794(5) -0.0046(2) 0.040(2) Uani 1 d . .
H5 H 0.7065 1.2077 -0.0186 0.048 Uiso 1 calc . .
C6 C 0.6996(5) 1.3608(4) 0.0597(2) 0.0293(17) Uani 1 d . .
H6A H 0.6575 1.406 0.0606 0.035 Uiso 1 calc . .
H6B H 0.6929 1.3371 0.0359 0.035 Uiso 1 calc . .
C7 C 0.8059(5) 1.3809(4) 0.0672(2) 0.0264(17) Uani 1 d . .
H7A H 0.8399 1.3952 0.0449 0.032 Uiso 1 calc . .
H7B H 0.8099 1.4233 0.0842 0.032 Uiso 1 calc . .
C8 C 0.5686(5) 1.2820(4) 0.0915(2) 0.0251(17) Uani 1 d . .
H8 H 0.5656 1.2415 0.1099 0.03 Uiso 1 calc . .
C9 C 0.5301(6) 1.2497(5) 0.0573(2) 0.042(2) Uani 1 d . .
H9A H 0.5728 1.2087 0.0495 0.064 Uiso 1 calc . .
H9B H 0.5286 1.2889 0.039 0.064 Uiso 1 calc . .
H9C H 0.4637 1.2305 0.0612 0.064 Uiso 1 calc . .
C10 C 0.5058(6) 1.3456(5) 0.1044(3) 0.048(2) Uani 1 d . .
H10A H 0.5 1.3835 0.0856 0.073 Uiso 1 calc . .
H10B H 0.5358 1.3683 0.1256 0.073 Uiso 1 calc . .
H10C H 0.4405 1.3266 0.1105 0.073 Uiso 1 calc . .
C11 C 0.9532(5) 1.2907(4) 0.0742(2) 0.0256(17) Uani 1 d . .
H11 H 0.9648 1.2398 0.0845 0.031 Uiso 1 calc . .
C12 C 0.9694(7) 1.2851(5) 0.0346(2) 0.035(2) Uani 1 d . .
H12A H 0.9754 1.3356 0.0245 0.053 Uiso 1 calc . .
H12B H 0.9138 1.2592 0.0236 0.053 Uiso 1 calc . .
H12C H 1.0297 1.2568 0.03 0.053 Uiso 1 calc . .
C13 C 1.0273(6) 1.3449(5) 0.0914(2) 0.040(2) Uani 1 d . .
H13A H 1.0196 1.395 0.081 0.061 Uiso 1 calc . .
H13B H 1.094 1.3268 0.087 0.061 Uiso 1 calc . .
H13C H 1.0155 1.3473 0.1171 0.061 Uiso 1 calc . .
C14 C 0.7907(7) 1.0493(5) 0.2225(2) 0.042(2) Uani 1 d . .
H14A H 0.8204 1.0008 0.2296 0.051 Uiso 1 calc . .
H14B H 0.7983 1.0852 0.2425 0.051 Uiso 1 calc . .
C15 C 0.6854(7) 1.0390(5) 0.2138(3) 0.045(2) Uani 1 d . .
H15A H 0.6739 0.9882 0.204 0.054 Uiso 1 calc . .
H15B H 0.6447 1.0453 0.2354 0.054 Uiso 1 calc . .
C16 C 0.9359(6) 1.0533(6) 0.1777(2) 0.040(2) Uani 1 d . .
H16 H 0.9409 1.0661 0.1518 0.048 Uiso 1 calc . .
C17 C 1.0204(7) 1.0904(7) 0.1960(3) 0.062(3) Uani 1 d . .
H17A H 1.0239 1.0731 0.2208 0.093 Uiso 1 calc . .
H17B H 1.0113 1.145 0.1956 0.093 Uiso 1 calc . .
H17C H 1.0813 1.0775 0.1836 0.093 Uiso 1 calc . .
C19 C 0.5602(6) 1.1025(5) 0.1720(2) 0.0329(19) Uani 1 d . .
H19 H 0.5617 1.1387 0.1516 0.039 Uiso 1 calc . .
C20 C 0.5248(8) 1.0276(6) 0.1583(3) 0.058(3) Uani 1 d . .
H20A H 0.5153 0.9932 0.1783 0.088 Uiso 1 calc . .
H20B H 0.5736 1.0067 0.1419 0.088 Uiso 1 calc . .
H20C H 0.4626 1.0344 0.1456 0.088 Uiso 1 calc . .
C21 C 0.4910(6) 1.1336(7) 0.2007(3) 0.051(3) Uani 1 d . .
H21A H 0.4961 1.1028 0.2223 0.077 Uiso 1 calc . .
H21B H 0.4235 1.1324 0.1919 0.077 Uiso 1 calc . .
H21C H 0.5093 1.1854 0.2063 0.077 Uiso 1 calc . .
C22 C 0.7756(6) 1.2952(3) 0.15302(17) 0.0190(13) Uani 1 d . .
C23 C 0.7732(6) 1.2294(4) 0.18449(18) 0.0223(14) Uani 1 d . .
N1 N 0.6724(5) 1.3064(3) 0.08872(16) 0.0219(13) Uani 1 d . .
N2 N 0.8505(4) 1.3125(3) 0.08279(16) 0.0198(13) Uani 1 d . .
N3 N 0.8388(5) 1.0788(3) 0.18983(17) 0.0264(15) Uani 1 d . .
N4 N 0.6605(5) 1.0966(3) 0.18708(17) 0.0263(14) Uani 1 d . .
N5 N 0.7403(5) 1.1793(4) 0.03111(17) 0.0314(16) Uani 1 d . .
P1 P 0.76923(13) 1.26613(9) 0.10473(5) 0.0171(3) Uani 1 d . .
P2 P 0.76054(13) 1.12943(10) 0.16790(5) 0.0194(4) Uani 1 d . .
I1 I 0.76487(5) 0.98973(3) 0.10158(2) 0.04267(16) Uani 1 d . .
Au1 Au 0.77723(2) 1.13635(2) 0.10491(2) 0.01886(7) Uani 1 d . .
B1 B 0.6742(7) 1.2866(5) 0.1797(2) 0.025(2) Uani 1 d . .
H1 H 0.6006 1.2675 0.1702 0.03 Uiso 1 calc . .
B2 B 0.7234(8) 1.3766(4) 0.1682(2) 0.0293(19) Uani 1 d . .
H2A H 0.6815 1.4175 0.1514 0.035 Uiso 1 calc . .
B3 B 0.8523(7) 1.3673(5) 0.1644(2) 0.029(2) Uani 1 d . .
H3A H 0.8949 1.4021 0.145 0.035 Uiso 1 calc . .
B4 B 0.8832(7) 1.2729(5) 0.1734(2) 0.027(2) Uani 1 d . .
H4A H 0.9456 1.2442 0.1596 0.032 Uiso 1 calc . .
B5 B 0.8519(7) 1.2532(5) 0.2186(2) 0.030(2) Uani 1 d . .
H5A H 0.8947 1.2122 0.235 0.036 Uiso 1 calc . .
B6 B 0.7229(8) 1.2618(5) 0.2225(2) 0.0308(19) Uani 1 d . .
H6 H 0.6806 1.2263 0.2417 0.037 Uiso 1 calc . .
B7 B 0.6908(7) 1.3553(5) 0.2130(2) 0.033(2) Uani 1 d . .
H7 H 0.6265 1.3825 0.2262 0.04 Uiso 1 calc . .
B8 B 0.8005(8) 1.4055(5) 0.2033(2) 0.037(3) Uani 1 d . .
H8A H 0.8091 1.4663 0.2101 0.045 Uiso 1 calc . .
B9 B 0.9014(8) 1.3414(5) 0.2064(3) 0.036(2) Uani 1 d . .
H9 H 0.9765 1.3591 0.2149 0.043 Uiso 1 calc . .
B10 B 0.8000(8) 1.3346(6) 0.2366(3) 0.037(2) Uani 1 d . .
H10 H 0.8081 1.3488 0.2655 0.044 Uiso 1 calc . .
F1 F 0.764(3) 1.1941(13) 0.3127(10) 0.064(5) Uani 0.525(8) d A 1
F2 F 0.7163(18) 1.2963(13) 0.3330(5) 0.086(6) Uani 0.525(8) d A 1
F3 F 0.8578(10) 1.2431(9) 0.3427(4) 0.066(4) Uani 0.525(8) d A 1
C50 C 0.760(3) 1.2276(19) 0.3408(8) 0.054(5) Uani 0.525(8) d A 1
O1 O 0.7414(12) 1.2442(10) 0.4087(4) 0.059(4) Uani 0.525(8) d A 1
O2 O 0.6106(14) 1.1840(17) 0.3731(9) 0.069(6) Uani 0.525(8) d A 1
S1 S 0.8587(11) 1.0928(10) 0.4029(5) 0.052(3) Uani 0.525(8) d A 1
N10 N 0.7609(12) 1.1102(10) 0.3838(4) 0.055(3) Uani 0.525(8) d A 1
S2 S 0.7112(7) 1.1911(5) 0.3819(2) 0.0516(19) Uani 0.525(8) d A 1
O3 O 0.9300(10) 1.1445(8) 0.4034(4) 0.065(4) Uani 0.525(8) d A 1
O4 O 0.8797(12) 1.0146(8) 0.3954(5) 0.068(4) Uani 0.525(8) d A 1
C51 C 0.830(2) 1.087(2) 0.4501(9) 0.057(5) Uani 0.525(8) d A 1
F4 F 0.8902(12) 1.0452(9) 0.4687(4) 0.087(4) Uani 0.525(8) d A 1
F5 F 0.8129(18) 1.1480(9) 0.4663(5) 0.095(5) Uani 0.525(8) d A 1
F6 F 0.7400(13) 1.0454(13) 0.4556(6) 0.088(5) Uani 0.525(8) d A 1
F1' F 0.6907(18) 1.2773(16) 0.3199(6) 0.080(6) Uani 0.475(8) d A 2
F2' F 0.755(3) 1.1695(15) 0.3156(11) 0.073(7) Uani 0.475(8) d A 2
F3' F 0.8466(13) 1.2844(11) 0.3313(5) 0.079(5) Uani 0.475(8) d A 2
C50' C 0.765(3) 1.245(2) 0.3345(9) 0.047(5) Uani 0.475(8) d A 2
O1' O 0.7335(12) 1.2915(9) 0.3979(4) 0.051(4) Uani 0.475(8) d A 2
O2' O 0.6466(18) 1.1786(15) 0.3783(8) 0.056(6) Uani 0.475(8) d A 2
S1' S 0.8352(13) 1.0908(8) 0.4045(5) 0.052(3) Uani 0.475(8) d A 2
N10' N 0.8308(11) 1.1769(8) 0.3913(5) 0.041(3) Uani 0.475(8) d A 2
S2' S 0.7364(6) 1.2202(4) 0.3804(2) 0.0353(17) Uani 0.475(8) d A 2
O3' O 0.7640(18) 1.0435(8) 0.3880(4) 0.087(5) Uani 0.475(8) d A 2
O4' O 0.9400(17) 1.0698(12) 0.4019(5) 0.092(6) Uani 0.475(8) d A 2
C51' C 0.794(3) 1.0948(17) 0.4521(8) 0.052(5) Uani 0.475(8) d A 2
F4' F 0.792(2) 1.0309(11) 0.4647(6) 0.091(6) Uani 0.475(8) d A 2
F5' F 0.8755(12) 1.1379(12) 0.4681(5) 0.069(4) Uani 0.475(8) d A 2
F6' F 0.7200(13) 1.1321(10) 0.4566(4) 0.085(4) Uani 0.475(8) d A 2
Cl2 Cl 1.0309(17) 1.4663(12) -0.0247(5) 0.155(7) Uani 0.5 d B -1
C60 C 1.090(2) 1.506(2) 0.0137(8) 0.120(8) Uani 0.5 d B -1
H60A H 1.1287 1.4672 0.0259 0.144 Uiso 0.5 calc B -1
H60B H 1.1353 1.5464 0.0059 0.144 Uiso 0.5 calc B -1
Cl1 Cl 1.0030(12) 1.5444(9) 0.0438(5) 0.139(6) Uani 0.5 d B -1

loop_
_atom_site_aniso_label
_atom_site_aniso_U_11
_atom_site_aniso_U_22
_atom_site_aniso_U_33
_atom_site_aniso_U_23
_atom_site_aniso_U_13
_atom_site_aniso_U_12
C18 0.075(9) 0.067(8) 0.088(10) -0.016(7) -0.009(7) 0.048(7)
C1 0.036(4) 0.017(3) 0.016(3) -0.001(3) -0.001(3) 0.001(3)
C2 0.041(5) 0.028(4) 0.033(5) 0.001(4) 0.010(4) 0.004(4)
C3 0.063(6) 0.029(4) 0.032(5) -0.003(4) 0.020(4) 0.006(5)
C4 0.054(5) 0.035(4) 0.021(4) -0.006(4) 0.008(4) -0.013(5)
C5 0.045(6) 0.049(5) 0.028(5) 0.007(4) -0.005(4) -0.008(4)
C6 0.029(4) 0.026(4) 0.033(4) 0.009(4) -0.003(3) 0.002(4)
C7 0.027(4) 0.019(4) 0.033(4) 0.009(3) 0.001(3) 0.001(3)
C8 0.016(4) 0.036(4) 0.023(4) -0.003(3) -0.002(3) -0.001(3)
C9 0.021(4) 0.052(6) 0.054(6) -0.017(5) -0.004(4) 0.001(4)
C10 0.029(4) 0.058(6) 0.057(6) -0.027(6) 0.001(5) 0.007(4)
C11 0.020(4) 0.022(4) 0.034(5) 0.008(3) 0.005(3) 0.001(3)
C12 0.035(5) 0.037(5) 0.033(5) -0.007(4) 0.016(4) -0.005(4)
C13 0.035(5) 0.041(5) 0.046(6) 0.003(4) -0.001(4) -0.005(4)
C14 0.048(6) 0.052(5) 0.028(5) 0.022(4) 0.005(4) 0.007(5)
C15 0.044(5) 0.051(5) 0.040(5) 0.031(4) 0.010(4) 0.000(4)
C16 0.032(5) 0.061(6) 0.028(5) 0.001(4) 0.005(4) 0.023(4)
C17 0.035(6) 0.104(10) 0.048(7) 0.008(6) -0.001(5) 0.015(6)
C19 0.027(4) 0.038(5) 0.033(5) 0.004(4) 0.000(4) -0.011(4)
C20 0.047(6) 0.056(6) 0.072(8) -0.008(6) -0.001(6) -0.020(5)
C21 0.029(5) 0.080(7) 0.045(6) -0.002(6) 0.010(4) -0.005(5)
C22 0.023(3) 0.020(3) 0.014(3) 0.001(2) -0.002(3) 0.000(3)
C23 0.024(4) 0.026(3) 0.017(4) 0.002(3) 0.000(4) -0.001(4)
N1 0.029(3) 0.020(3) 0.017(3) 0.002(2) -0.003(3) 0.002(3)
N2 0.021(3) 0.018(3) 0.021(3) 0.004(2) -0.002(3) 0.000(2)
N3 0.023(4) 0.032(4) 0.024(4) 0.007(3) 0.006(3) 0.009(3)
N4 0.022(3) 0.030(3) 0.027(4) 0.008(3) 0.005(3) -0.005(3)
N5 0.029(4) 0.042(4) 0.023(4) 0.005(3) 0.001(3) -0.002(3)
P1 0.0198(8) 0.0191(7) 0.0124(8) 0.0002(7) -0.0002(10) -0.0001(7)
P2 0.0225(9) 0.0196(8) 0.0161(9) 0.0021(7) 0.0018(7) 0.0005(8)
I1 0.0720(4) 0.0203(2) 0.0357(3) -0.0020(2) 0.0087(4) -0.0027(3)
Au1 0.02511(13) 0.01621(11) 0.01524(12) -0.00068(12) 0.00143(13) -0.00033(12)
B1 0.030(5) 0.021(4) 0.025(5) -0.002(3) 0.008(4) 0.004(4)
B2 0.046(5) 0.021(4) 0.021(4) -0.007(3) 0.002(5) 0.004(5)
B3 0.039(5) 0.025(4) 0.025(5) -0.006(4) 0.000(4) -0.006(4)
B4 0.031(5) 0.032(5) 0.018(5) 0.000(4) -0.004(4) -0.008(4)
B5 0.034(5) 0.039(5) 0.017(5) -0.008(4) -0.006(4) -0.003(4)
B6 0.040(5) 0.039(5) 0.013(4) -0.008(3) 0.007(5) 0.003(5)
B7 0.044(6) 0.028(5) 0.028(5) -0.011(4) 0.004(4) 0.000(4)
B8 0.055(7) 0.033(5) 0.023(5) -0.010(4) 0.000(4) -0.013(5)
B9 0.050(6) 0.037(5) 0.021(5) -0.006(4) -0.009(4) -0.015(5)
B10 0.048(7) 0.042(5) 0.022(5) -0.002(4) -0.006(4) -0.013(5)
F1 0.075(10) 0.081(11) 0.035(7) 0.000(9) 0.004(7) -0.010(10)
F2 0.085(12) 0.093(11) 0.079(13) 0.017(9) 0.030(10) 0.029(10)
F3 0.047(6) 0.099(11) 0.053(8) 0.010(7) 0.006(6) -0.014(7)
C50 0.033(8) 0.083(11) 0.045(9) 0.000(7) 0.005(8) 0.013(9)
O1 0.054(9) 0.081(10) 0.041(8) -0.024(8) 0.012(7) -0.007(9)
O2 0.036(9) 0.103(13) 0.068(13) -0.012(9) 0.002(9) -0.007(9)
S1 0.056(5) 0.057(4) 0.045(5) -0.015(4) -0.004(4) -0.011(3)
N10 0.045(6) 0.066(7) 0.052(7) -0.013(6) -0.001(6) -0.020(5)
S2 0.039(4) 0.076(5) 0.040(3) -0.008(4) 0.008(3) 0.002(4)
O3 0.063(8) 0.061(8) 0.070(9) 0.021(7) -0.021(7) -0.027(7)
O4 0.082(10) 0.046(6) 0.076(10) -0.015(8) 0.010(9) -0.010(6)
C51 0.069(11) 0.052(10) 0.051(8) -0.011(7) 0.002(8) -0.008(8)
F4 0.091(9) 0.109(10) 0.061(8) 0.039(7) -0.001(7) -0.009(8)
F5 0.179(17) 0.059(7) 0.047(7) -0.012(6) 0.003(12) -0.006(10)
F6 0.086(10) 0.106(12) 0.072(11) -0.011(9) 0.017(9) -0.015(10)
F1' 0.067(9) 0.114(14) 0.059(11) 0.020(10) -0.013(8) 0.003(9)
F2' 0.062(12) 0.113(15) 0.043(11) -0.018(15) 0.014(8) -0.006(12)
F3' 0.060(8) 0.110(12) 0.066(10) 0.039(8) 0.004(7) -0.020(8)
C50' 0.034(9) 0.070(11) 0.039(8) 0.013(8) 0.010(8) 0.004(9)
O1' 0.045(8) 0.056(8) 0.051(8) -0.010(7) 0.000(8) 0.002(7)
O2' 0.036(10) 0.074(12) 0.058(12) -0.008(9) 0.004(11) -0.024(11)
S1' 0.090(9) 0.024(3) 0.042(5) 0.005(3) 0.014(5) -0.001(4)
N10' 0.040(6) 0.040(6) 0.043(7) 0.016(6) 0.001(6) 0.000(5)
S2' 0.026(3) 0.043(4) 0.037(3) -0.001(3) 0.007(2) -0.002(3)
O3' 0.162(14) 0.045(8) 0.054(9) -0.017(7) -0.030(11) 0.001(9)
O4' 0.124(11) 0.099(14) 0.052(11) -0.001(10) -0.001(9) 0.079(11)
C51' 0.100(12) 0.021(8) 0.036(8) -0.011(7) 0.004(10) -0.006(9)
F4' 0.160(17) 0.059(8) 0.055(10) 0.017(7) 0.005(13) -0.001(10)
F5' 0.076(9) 0.085(9) 0.045(7) -0.017(8) 0.008(8) 0.002(9)
F6' 0.090(9) 0.096(10) 0.068(9) 0.012(8) 0.032(8) 0.006(9)
Cl2 0.175(18) 0.107(11) 0.184(15) 0.063(10) -0.033(10) -0.024(9)
C60 0.069(16) 0.080(15) 0.21(2) 0.055(17) -0.029(11) -0.014(14)
Cl1 0.104(9) 0.072(7) 0.240(19) 0.049(10) -0.010(10) 0.007(6)

loop_
_atom_type_symbol
_atom_type_description
_atom_type_scat_dispersion_real
_atom_type_scat_dispersion_imag
_atom_type_scat_source
C C 0.0033 0.0016 'International Tables Vol C Tables 4.2.6.8 and 6.1.1.4'
H H 0 0 'International Tables Vol C Tables 4.2.6.8 and 6.1.1.4'
N N 0.0061 0.0033 'International Tables Vol C Tables 4.2.6.8 and 6.1.1.4'
P P 0.1023 0.0942 'International Tables Vol C Tables 4.2.6.8 and 6.1.1.4'
I I -0.4742 1.8119 'International Tables Vol C Tables 4.2.6.8 and 6.1.1.4'
Au Au -2.0133 8.8022 'International Tables Vol C Tables 4.2.6.8 and 6.1.1.4'
B B 0.0013 0.0007 'International Tables Vol C Tables 4.2.6.8 and 6.1.1.4'
Cl Cl 0.1484 0.1585 'International Tables Vol C Tables 4.2.6.8 and 6.1.1.4'
S S 0.1246 0.1234 'International Tables Vol C Tables 4.2.6.8 and 6.1.1.4'
O O 0.0106 0.006 'International Tables Vol C Tables 4.2.6.8 and 6.1.1.4'
F F 0.0171 0.0103 'International Tables Vol C Tables 4.2.6.8 and 6.1.1.4'

loop_
_geom_angle_atom_site_label_1
_geom_angle_atom_site_label_2
_geom_angle_atom_site_label_3
_geom_angle
C16 C18 H18A 109.5
C16 C18 H18B 109.5
H18A C18 H18B 109.5
C16 C18 H18C 109.5
H18A C18 H18C 109.5
H18B C18 H18C 109.5
N5 C1 C2 123.0(7)
N5 C1 Au1 117.3(5)
C2 C1 Au1 119.7(6)
C1 C2 C3 117.8(8)
C1 C2 H2 121.1
C3 C2 H2 121.1
C4 C3 C2 119.8(8)
C4 C3 H3 120.1
C2 C3 H3 120.1
C3 C4 C5 118.1(8)
C3 C4 H4 120.9
C5 C4 H4 120.9
N5 C5 C4 123.0(8)
N5 C5 H5 118.5
C4 C5 H5 118.5
N1 C6 C7 104.6(6)
N1 C6 H6A 110.8
C7 C6 H6A 110.8
N1 C6 H6B 110.8
C7 C6 H6B 110.8
H6A C6 H6B 108.9
N2 C7 C6 105.8(6)
N2 C7 H7A 110.6
C6 C7 H7A 110.6
N2 C7 H7B 110.6
C6 C7 H7B 110.6
H7A C7 H7B 108.7
N1 C8 C9 112.7(6)
N1 C8 C10 110.3(6)
C9 C8 C10 111.4(7)
N1 C8 H8 107.4
C9 C8 H8 107.4
C10 C8 H8 107.4
C8 C9 H9A 109.5
C8 C9 H9B 109.5
H9A C9 H9B 109.5
C8 C9 H9C 109.5
H9A C9 H9C 109.5
H9B C9 H9C 109.5
C8 C10 H10A 109.5
C8 C10 H10B 109.5
H10A C10 H10B 109.5
C8 C10 H10C 109.5
H10A C10 H10C 109.5
H10B C10 H10C 109.5
N2 C11 C12 111.8(6)
N2 C11 C13 111.3(6)
C12 C11 C13 111.1(7)
N2 C11 H11 107.5
C12 C11 H11 107.5
C13 C11 H11 107.5
C11 C12 H12A 109.5
C11 C12 H12B 109.5
H12A C12 H12B 109.5
C11 C12 H12C 109.5
H12A C12 H12C 109.5
H12B C12 H12C 109.5
C11 C13 H13A 109.5
C11 C13 H13B 109.5
H13A C13 H13B 109.5
C11 C13 H13C 109.5
H13A C13 H13C 109.5
H13B C13 H13C 109.5
C15 C14 N3 106.7(7)
C15 C14 H14A 110.4
N3 C14 H14A 110.4
C15 C14 H14B 110.4
N3 C14 H14B 110.4
H14A C14 H14B 108.6
N4 C15 C14 106.7(7)
N4 C15 H15A 110.4
C14 C15 H15A 110.4
N4 C15 H15B 110.4
C14 C15 H15B 110.4
H15A C15 H15B 108.6
N3 C16 C18 110.9(8)
N3 C16 C17 114.5(8)
C18 C16 C17 110.1(8)
N3 C16 H16 106.9
C18 C16 H16 106.9
C17 C16 H16 106.9
C16 C17 H17A 109.5
C16 C17 H17B 109.5
H17A C17 H17B 109.5
C16 C17 H17C 109.5
H17A C17 H17C 109.5
H17B C17 H17C 109.5
N4 C19 C20 111.3(8)
N4 C19 C21 108.9(7)
C20 C19 C21 111.2(8)
N4 C19 H19 108.4
C20 C19 H19 108.4
C21 C19 H19 108.4
C19 C20 H20A 109.5
C19 C20 H20B 109.5
H20A C20 H20B 109.5
C19 C20 H20C 109.5
H20A C20 H20C 109.5
H20B C20 H20C 109.5
C19 C21 H21A 109.5
C19 C21 H21B 109.5
H21A C21 H21B 109.5
C19 C21 H21C 109.5
H21A C21 H21C 109.5
H21B C21 H21C 109.5
C23 C22 B4 62.2(5)
C23 C22 B3 111.3(6)
B4 C22 B3 62.3(5)
C23 C22 B2 110.6(5)
B4 C22 B2 114.0(6)
B3 C22 B2 62.4(5)
C23 C22 B1 60.4(5)
B4 C22 B1 114.3(5)
B3 C22 B1 114.5(5)
B2 C22 B1 63.0(5)
C23 C22 P1 119.1(4)
B4 C22 P1 114.0(5)
B3 C22 P1 118.3(5)
B2 C22 P1 122.2(5)
B1 C22 P1 119.9(5)
C22 C23 B6 111.5(6)
C22 C23 B1 61.3(5)
B6 C23 B1 63.9(5)
C22 C23 B5 109.9(6)
B6 C23 B5 62.7(5)
B1 C23 B5 115.2(6)
C22 C23 B4 60.0(5)
B6 C23 B4 113.7(6)
B1 C23 B4 113.2(6)
B5 C23 B4 61.9(5)
C22 C23 P2 115.5(4)
B6 C23 P2 124.3(5)
B1 C23 P2 117.1(5)
B5 C23 P2 122.1(5)
B4 C23 P2 114.8(5)
C8 N1 C6 118.3(6)
C8 N1 P1 128.5(5)
C6 N1 P1 110.7(5)
C7 N2 C11 121.0(6)
C7 N2 P1 109.9(5)
C11 N2 P1 128.7(5)
C16 N3 C14 122.9(7)
C16 N3 P2 127.4(5)
C14 N3 P2 108.9(5)
C15 N4 C19 121.3(6)
C15 N4 P2 110.6(5)
C19 N4 P2 124.9(5)
C1 N5 C5 118.3(7)
N2 P1 N1 98.3(3)
N2 P1 C22 108.6(3)
N1 P1 C22 105.8(3)
N2 P1 Au1 118.8(2)
N1 P1 Au1 118.8(2)
C22 P1 Au1 105.6(2)
N3 P2 N4 97.3(3)
N3 P2 C23 107.2(3)
N4 P2 C23 105.4(3)
N3 P2 Au1 118.0(2)
N4 P2 Au1 122.1(2)
C23 P2 Au1 105.6(2)
C1 Au1 P1 89.0(2)
C1 Au1 P2 176.5(2)
P1 Au1 P2 92.87(6)
C1 Au1 I1 89.10(19)
P1 Au1 I1 172.98(5)
P2 Au1 I1 89.40(5)
C23 B1 C22 58.3(4)
C23 B1 B7 103.8(7)
C22 B1 B7 104.3(6)
C23 B1 B2 105.3(7)
C22 B1 B2 58.4(5)
B7 B1 B2 60.1(5)
C23 B1 B6 57.6(5)
C22 B1 B6 104.2(7)
B7 B1 B6 59.3(5)
B2 B1 B6 107.3(7)
C23 B1 H1 124.4
C22 B1 H1 124.4
B7 B1 H1 123.5
B2 B1 H1 122
B6 B1 H1 123
C22 B2 B8 104.3(7)
C22 B2 B3 58.8(5)
B8 B2 B3 59.6(6)
C22 B2 B7 103.7(6)
B8 B2 B7 60.4(5)
B3 B2 B7 107.6(7)
C22 B2 B1 58.5(5)
B8 B2 B1 107.8(6)
B3 B2 B1 107.9(7)
B7 B2 B1 59.2(5)
C22 B2 H2A 125.2
B8 B2 H2A 122.4
B3 B2 H2A 121.5
B7 B2 H2A 122.9
B1 B2 H2A 121.7
C22 B3 B8 104.6(6)
C22 B3 B4 58.7(5)
B8 B3 B4 107.8(7)
C22 B3 B9 105.0(6)
B8 B3 B9 61.1(6)
B4 B3 B9 59.5(5)
C22 B3 B2 58.9(5)
B8 B3 B2 59.9(5)
B4 B3 B2 108.1(7)
B9 B3 B2 109.2(7)
C22 B3 H3A 124.8
B8 B3 H3A 122.3
B4 B3 H3A 121.8
B9 B3 H3A 121.7
B2 B3 H3A 121
C22 B4 C23 57.8(4)
C22 B4 B9 106.0(7)
C23 B4 B9 105.3(7)
C22 B4 B3 59.1(5)
C23 B4 B3 105.3(7)
B9 B4 B3 60.4(5)
C22 B4 B5 105.4(7)
C23 B4 B5 58.6(5)
B9 B4 B5 60.1(5)
B3 B4 B5 108.2(7)
C22 B4 H4A 123.7
C23 B4 H4A 124.3
B9 B4 H4A 122.4
B3 B4 H4A 121.9
B5 B4 H4A 122.1
C23 B5 B10 103.8(7)
C23 B5 B9 105.3(6)
B10 B5 B9 61.3(6)
C23 B5 B6 57.5(5)
B10 B5 B6 59.6(5)
B9 B5 B6 108.9(7)
C23 B5 B4 59.5(5)
B10 B5 B4 107.5(7)
B9 B5 B4 59.2(5)
B6 B5 B4 107.5(7)
C23 B5 H5A 125
B10 B5 H5A 122.6
B9 B5 H5A 121.5
B6 B5 H5A 121.8
B4 B5 H5A 121.8
C23 B6 B10 105.4(7)
C23 B6 B7 104.8(6)
B10 B6 B7 60.6(6)
C23 B6 B5 59.7(5)
B10 B6 B5 59.6(6)
B7 B6 B5 108.2(7)
C23 B6 B1 58.5(5)
B10 B6 B1 108.1(6)
B7 B6 B1 59.6(5)
B5 B6 B1 108.4(7)
C23 B6 H6 124.3
B10 B6 H6 122.1
B7 B6 H6 122.4
B5 B6 H6 121.2
B1 B6 H6 121.7
B6 B7 B1 61.2(5)
B6 B7 B10 59.6(6)
B1 B7 B10 108.6(7)
B6 B7 B2 109.3(6)
B1 B7 B2 60.8(5)
B10 B7 B2 107.8(7)
B6 B7 B8 107.9(7)
B1 B7 B8 108.1(6)
B10 B7 B8 60.0(6)
B2 B7 B8 59.3(5)
B6 B7 H7 121.1
B1 B7 H7 120.9
B10 B7 H7 121.9
B2 B7 H7 121.4
B8 B7 H7 122.2
B3 B8 B2 60.5(5)
B3 B8 B10 108.1(7)
B2 B8 B10 108.4(6)
B3 B8 B7 108.3(6)
B2 B8 B7 60.3(5)
B10 B8 B7 59.7(5)
B3 B8 B9 59.9(5)
B2 B8 B9 108.7(6)
B10 B8 B9 60.4(6)
B7 B8 B9 108.2(6)
B3 B8 H8A 121.6
B2 B8 H8A 121.1
B10 B8 H8A 121.7
B7 B8 H8A 121.7
B9 B8 H8A 121.4
B4 B9 B5 60.7(5)
B4 B9 B3 60.1(5)
B5 B9 B3 108.5(6)
B4 B9 B8 106.8(7)
B5 B9 B8 106.8(7)
B3 B9 B8 59.1(5)
B4 B9 B10 106.8(7)
B5 B9 B10 58.9(6)
B3 B9 B10 106.7(7)
B8 B9 B10 59.4(6)
B4 B9 H9 121.9
B5 B9 H9 121.7
B3 B9 H9 121.9
B8 B9 H9 122.8
B10 B9 H9 122.9
B5 B10 B6 60.8(5)
B5 B10 B7 108.6(6)
B6 B10 B7 59.9(5)
B5 B10 B8 108.3(7)
B6 B10 B8 108.4(7)
B7 B10 B8 60.3(6)
B5 B10 B9 59.9(6)
B6 B10 B9 108.8(7)
B7 B10 B9 108.6(7)
B8 B10 B9 60.3(6)
B5 B10 H10 121.4
B6 B10 H10 121.3
B7 B10 H10 121.4
B8 B10 H10 121.5
B9 B10 H10 121.4
F1 C50 F3 96(3)
F1 C50 F2 106(3)
F3 C50 F2 105(2)
F1 C50 S2 126(3)
F3 C50 S2 113(2)
F2 C50 S2 110(2)
O3 S1 O4 121.3(15)
O3 S1 N10 119.8(15)
O4 S1 N10 105.9(13)
O3 S1 C51 100.5(15)
O4 S1 C51 100.2(16)
N10 S1 C51 106.0(14)
S1 N10 S2 124.7(12)
O2 S2 O1 119.8(15)
O2 S2 N10 110.0(15)
O1 S2 N10 116.1(11)
O2 S2 C50 100.9(17)
O1 S2 C50 104.8(15)
N10 S2 C50 102.0(13)
F5 C51 F4 110(3)
F5 C51 F6 103(2)
F4 C51 F6 99(3)
F5 C51 S1 117(3)
F4 C51 S1 114.4(19)
F6 C51 S1 111(2)
F1' C50' F3' 113(3)
F1' C50' F2' 97(3)
F3' C50' F2' 120(3)
F1' C50' S2' 110(3)
F3' C50' S2' 113(3)
F2' C50' S2' 102(2)
O3' S1' O4' 118.6(17)
O3' S1' N10' 113.8(14)
O4' S1' N10' 104.9(14)
O3' S1' C51' 103.4(16)
O4' S1' C51' 111.1(16)
N10' S1' C51' 104.3(14)
S2' N10' S1' 125.6(12)
O1' S2' O2' 117.5(14)
O1' S2' N10' 110.1(11)
O2' S2' N10' 117.8(13)
O1' S2' C50' 102.8(15)
O2' S2' C50' 105.0(18)
N10' S2' C50' 100.8(15)
F6' C51' F4' 115(3)
F6' C51' F5' 106(2)
F4' C51' F5' 110(3)
F6' C51' S1' 114(2)
F4' C51' S1' 110(2)
F5' C51' S1' 100(2)
Cl1 C60 Cl2 111.3(17)
Cl1 C60 H60A 109.4
Cl2 C60 H60A 109.4
Cl1 C60 H60B 109.4
Cl2 C60 H60B 109.4
H60A C60 H60B 108

loop_
_geom_bond_atom_site_label_1
_geom_bond_atom_site_label_2
_geom_bond_distance
C18 C16 1.488(15)
C18 H18A 0.98
C18 H18B 0.98
C18 H18C 0.98
C1 N5 1.299(9)
C1 C2 1.388(10)
C1 Au1 2.083(7)
C2 C3 1.393(11)
C2 H2 0.95
C3 C4 1.354(13)
C3 H3 0.95
C4 C5 1.377(12)
C4 H4 0.95
C5 N5 1.349(10)
C5 H5 0.95
C6 N1 1.504(9)
C6 C7 1.521(10)
C6 H6A 0.99
C6 H6B 0.99
C7 N2 1.481(9)
C7 H7A 0.99
C7 H7B 0.99
C8 N1 1.487(10)
C8 C9 1.501(11)
C8 C10 1.502(11)
C8 H8 1
C9 H9A 0.98
C9 H9B 0.98
C9 H9C 0.98
C10 H10A 0.98
C10 H10B 0.98
C10 H10C 0.98
C11 N2 1.491(9)
C11 C12 1.504(11)
C11 C13 1.540(11)
C11 H11 1
C12 H12A 0.98
C12 H12B 0.98
C12 H12C 0.98
C13 H13A 0.98
C13 H13B 0.98
C13 H13C 0.98
C14 C15 1.486(13)
C14 N3 1.488(10)
C14 H14A 0.99
C14 H14B 0.99
C15 N4 1.474(10)
C15 H15A 0.99
C15 H15B 0.99
C16 N3 1.473(10)
C16 C17 1.497(14)
C16 H16 1
C17 H17A 0.98
C17 H17B 0.98
C17 H17C 0.98
C19 N4 1.487(10)
C19 C20 1.509(12)
C19 C21 1.536(12)
C19 H19 1
C20 H20A 0.98
C20 H20B 0.98
C20 H20C 0.98
C21 H21A 0.98
C21 H21B 0.98
C21 H21C 0.98
C22 C23 1.665(9)
C22 B4 1.704(12)
C22 B3 1.711(11)
C22 B2 1.713(10)
C22 B1 1.715(12)
C22 P1 1.887(7)
C23 B6 1.684(11)
C23 B1 1.702(12)
C23 B5 1.723(12)
C23 B4 1.741(12)
C23 P2 1.894(7)
N1 P1 1.620(6)
N2 P1 1.610(6)
N3 P2 1.622(6)
N4 P2 1.650(6)
P1 Au1 2.3148(15)
P2 Au1 2.3783(18)
I1 Au1 2.6205(5)
B1 B7 1.764(12)
B1 B2 1.792(12)
B1 B6 1.792(13)
B1 H1 1.12
B2 B8 1.762(13)
B2 B3 1.773(14)
B2 B7 1.781(13)
B2 H2A 1.12
B3 B8 1.757(13)
B3 B4 1.766(14)
B3 B9 1.771(13)
B3 H3A 1.12
B4 B9 1.754(13)
B4 B5 1.782(13)
B4 H4A 1.12
B5 B10 1.752(14)
B5 B9 1.771(14)
B5 B6 1.774(14)
B5 H5A 1.12
B6 B10 1.753(14)
B6 B7 1.759(13)
B6 H6 1.12
B7 B10 1.771(14)
B7 B8 1.783(14)
B7 H7 1.12
B8 B10 1.777(14)
B8 B9 1.793(15)
B8 H8A 1.12
B9 B10 1.794(15)
B9 H9 1.12
B10 H10 1.12
F1 C50 1.21(5)
F2 C50 1.39(4)
F3 C50 1.37(4)
C50 S2 1.80(3)
O1 S2 1.442(16)
O2 S2 1.419(18)
S1 O3 1.339(19)
S1 O4 1.45(2)
S1 N10 1.55(2)
S1 C51 1.82(3)
N10 S2 1.59(2)
C51 F5 1.27(4)
C51 F4 1.31(4)
C51 F6 1.45(4)
F1' C50' 1.29(5)
F2' C50' 1.53(5)
F3' C50' 1.32(4)
C50' S2' 1.83(3)
O1' S2' 1.429(16)
O2' S2' 1.44(2)
S1' O3' 1.43(3)
S1' O4' 1.48(3)
S1' N10' 1.61(2)
S1' C51' 1.87(3)
N10' S2' 1.556(17)
C51' F6' 1.22(3)
C51' F4' 1.23(4)
C51' F5' 1.48(4)
Cl2 C60 1.80(2)
C60 Cl1 1.77(2)
C60 H60A 0.99
C60 H60B 0.99
